data_4087907
loop_
_publ_author_name
'Gorunova, Olga N.'
'Novitskiy, Ivan M.'
'Grishin, Yuri K.'
'Gloriozov, Igor P.'
'Roznyatovsky, Vitaly A.'
'Khrustalev, Victor N.'
'Kochetkov, Konstantin A.'
'Dunina, Valery V.'

_publ_section_title
;
 Determination of the Absolute Configuration of CN-Palladacycles by
 31P{1H} NMR Spectroscopy Using (1R,2S,5R)-Menthyloxydiphenylphosphine as
 the Chiral Derivatizing Agent: Efficient Chirality Transfer in
 Phosphinite Adducts
;
_journal_issue 2
_journal_name_full Organometallics
_journal_page_first 75
_journal_paper_doi 10.1021/acs.organomet.5b00706
_journal_volume 35
_journal_year 2016
_chemical_absolute_configuration ad
_chemical_formula_moiety 'C38 H49 Cl N O P Pd, C7 H8'
_chemical_formula_sum 'C45 H57 Cl N O P Pd'
_chemical_formula_weight 800.74
_space_group_IT_number 19
_space_group_name_Hall 'P 2ac 2ab'
_space_group_name_H-M_alt 'P 21 21 21'
_symmetry_cell_setting orthorhombic
_symmetry_space_group_name_Hall 'P 2ac 2ab'
_symmetry_space_group_name_H-M 'P 21 21 21'
_atom_sites_solution_hydrogens geom
_atom_sites_solution_primary direct
_atom_sites_solution_secondary difmap
_audit_creation_method SHELXL-97
_cell_angle_alpha 90.00
_cell_angle_beta 90.00
_cell_angle_gamma 90.00
_cell_formula_units_Z 4
_cell_length_a 10.5266(6)
_cell_length_b 15.0302(9)
_cell_length_c 25.5812(15)
_cell_measurement_reflns_used 6092
_cell_measurement_temperature 120(2)
_cell_measurement_theta_max 26.33
_cell_measurement_theta_min 2.36
_cell_volume 4047.4(4)
_computing_cell_refinement 'SAINT (Bruker, 2001)'
_computing_data_collection 'APEX2 (Bruker, 2005)'
_computing_data_reduction 'SAINT (Bruker, 2001)'
_computing_molecular_graphics 'SHELXTL (Sheldrick, 2008)'
_computing_publication_material 'SHELXTL (Sheldrick, 2008)'
_computing_structure_refinement 'SHELXTL (Sheldrick, 2008)'
_computing_structure_solution 'SHELXTL (Sheldrick, 2008)'
_diffrn_ambient_temperature 120(2)
_diffrn_measured_fraction_theta_full 0.997
_diffrn_measured_fraction_theta_max 0.997
_diffrn_measurement_device_type 'Bruker APEX-II CCD'
_diffrn_measurement_method '\f and \w scans'
_diffrn_radiation_monochromator graphite
_diffrn_radiation_source 'fine-focus sealed tube'
_diffrn_radiation_type MoK\a
_diffrn_radiation_wavelength 0.71073
_diffrn_reflns_av_R_equivalents 0.0794
_diffrn_reflns_av_sigmaI/netI 0.1029
_diffrn_reflns_limit_h_max 15
_diffrn_reflns_limit_h_min -15
_diffrn_reflns_limit_k_max 21
_diffrn_reflns_limit_k_min -21
_diffrn_reflns_limit_l_max 36
_diffrn_reflns_limit_l_min -36
_diffrn_reflns_number 53992
_diffrn_reflns_theta_full 30.57
_diffrn_reflns_theta_max 30.57
_diffrn_reflns_theta_min 1.57
_exptl_absorpt_coefficient_mu 0.598
_exptl_absorpt_correction_T_max 0.943
_exptl_absorpt_correction_T_min 0.890
_exptl_absorpt_correction_type multi-scan
_exptl_absorpt_process_details 'SADABS (Bruker, 2003)'
_exptl_crystal_colour colourless
_exptl_crystal_density_diffrn 1.314
_exptl_crystal_density_method 'not measured'
_exptl_crystal_description prism
_exptl_crystal_F_000 1680
_exptl_crystal_size_max 0.20
_exptl_crystal_size_mid 0.15
_exptl_crystal_size_min 0.10
_refine_diff_density_max 0.851
_refine_diff_density_min -0.903
_refine_diff_density_rms 0.117
_refine_ls_abs_structure_details 'Flack H D (1983), Acta Cryst. A39, 876-881'
_refine_ls_abs_structure_Flack 0.02(3)
_refine_ls_extinction_method none
_refine_ls_goodness_of_fit_ref 1.031
_refine_ls_hydrogen_treatment constr
_refine_ls_matrix_type full
_refine_ls_number_parameters 459
_refine_ls_number_reflns 12379
_refine_ls_number_restraints 0
_refine_ls_restrained_S_all 1.031
_refine_ls_R_factor_all 0.0857
_refine_ls_R_factor_gt 0.0658
_refine_ls_shift/su_max 0.001
_refine_ls_shift/su_mean 0.000
_refine_ls_structure_factor_coef Fsqd
_refine_ls_weighting_details 'calc w=1/[\s^2^(Fo^2^)+(0.023P)^2^+5.6P] where P=(Fo^2^+2Fc^2^)/3'
_refine_ls_weighting_scheme calc
_refine_ls_wR_factor_gt 0.0995
_refine_ls_wR_factor_ref 0.1065
_reflns_number_gt 10305
_reflns_number_total 12379
_reflns_threshold_expression I>2\s(I)
_cod_data_source_file om5b00706_si_003.cif
_cod_data_source_block (RC,SN)-7
_cod_depositor_comments
;
The following automatic conversions were performed:

data item '_symmetry_cell_setting' value 'Orthorhombic' was changed
to 'orthorhombic' in accordance with the
/home/saulius/struct/COD-crude-data/automatic-downloads/DataCite-retrospective/ACS/depositions/lib/dictionaries/cif_core.dic
dictionary named 'cif_core.dic' version 2.4.2 last updated on
2011-04-26.

Automatic conversion script
Id: cif_fix_values 6909 2019-04-08 15:41:33Z antanas 
;
_cod_database_code 4087907

loop_
_symmetry_equiv_pos_as_xyz
'x, y, z'
'-x+1/2, -y, z+1/2'
'-x, y+1/2, -z+1/2'
'x+1/2, -y+1/2, -z'

loop_
_atom_site_label
_atom_site_type_symbol
_atom_site_fract_x
_atom_site_fract_y
_atom_site_fract_z
_atom_site_U_iso_or_equiv
_atom_site_adp_type
_atom_site_occupancy
_atom_site_symmetry_multiplicity
_atom_site_calc_flag
_atom_site_refinement_flags
Pd1 Pd 0.983364(19) 0.406778(15) 0.544531(8) 0.01193(4) Uani 1 1 d .
Cl1 Cl 1.18234(7) 0.37448(6) 0.50218(3) 0.02050(18) Uani 1 1 d .
P1 P 0.89855(7) 0.44500(5) 0.46759(3) 0.01264(17) Uani 1 1 d .
O1 O 0.94438(18) 0.53772(14) 0.44200(8) 0.0148(5) Uani 1 1 d .
N1 N 1.0441(2) 0.35185(17) 0.61923(10) 0.0166(6) Uani 1 1 d .
C1 C 0.8330(3) 0.4423(2) 0.58845(11) 0.0133(7) Uani 1 1 d .
C2 C 0.7467(3) 0.5097(2) 0.58255(12) 0.0151(7) Uani 1 1 d .
H2 H 0.7486 0.5436 0.5512 0.018 Uiso 1 1 calc R
C2A C 0.6548(3) 0.5316(2) 0.62103(12) 0.0160(7) Uani 1 1 d .
C3 C 0.5602(3) 0.5976(2) 0.61348(12) 0.0195(7) Uani 1 1 d .
H3 H 0.5570 0.6289 0.5812 0.023 Uiso 1 1 calc R
C4 C 0.4736(3) 0.6170(2) 0.65167(12) 0.0224(8) Uani 1 1 d .
H4 H 0.4108 0.6612 0.6457 0.027 Uiso 1 1 calc R
C5 C 0.4775(3) 0.5716(2) 0.69992(12) 0.0264(8) Uani 1 1 d .
H5 H 0.4183 0.5859 0.7266 0.032 Uiso 1 1 calc R
C6 C 0.5659(3) 0.5074(2) 0.70814(13) 0.0234(8) Uani 1 1 d .
H6 H 0.5679 0.4774 0.7408 0.028 Uiso 1 1 calc R
C6A C 0.6553(3) 0.4841(2) 0.66907(12) 0.0157(7) Uani 1 1 d .
C7 C 0.7449(3) 0.4142(2) 0.67538(12) 0.0196(7) Uani 1 1 d .
H7 H 0.7468 0.3814 0.7071 0.024 Uiso 1 1 calc R
C8 C 0.8283(3) 0.3936(2) 0.63636(11) 0.0149(7) Uani 1 1 d .
C9 C 0.9215(3) 0.3182(2) 0.64133(12) 0.0170(7) Uani 1 1 d .
H9 H 0.9335 0.3034 0.6791 0.020 Uiso 1 1 calc R
C10 C 0.8707(3) 0.2365(2) 0.61246(13) 0.0214(8) Uani 1 1 d .
H10A H 0.9266 0.1857 0.6190 0.032 Uiso 1 1 calc R
H10B H 0.8679 0.2488 0.5749 0.032 Uiso 1 1 calc R
H10C H 0.7849 0.2228 0.6250 0.032 Uiso 1 1 calc R
C11 C 1.0974(3) 0.4236(2) 0.65450(12) 0.0201(8) Uani 1 1 d .
H11 H 1.0263 0.4659 0.6620 0.024 Uiso 1 1 calc R
C12 C 1.1455(4) 0.3895(3) 0.70731(13) 0.0329(10) Uani 1 1 d .
H12A H 1.0812 0.3506 0.7230 0.049 Uiso 1 1 calc R
H12B H 1.1615 0.4401 0.7306 0.049 Uiso 1 1 calc R
H12C H 1.2244 0.3561 0.7022 0.049 Uiso 1 1 calc R
C13 C 1.2013(4) 0.4771(2) 0.62789(15) 0.0309(10) Uani 1 1 d .
H13A H 1.1713 0.4973 0.5936 0.046 Uiso 1 1 calc R
H13B H 1.2768 0.4397 0.6234 0.046 Uiso 1 1 calc R
H13C H 1.2228 0.5288 0.6495 0.046 Uiso 1 1 calc R
C14 C 1.1366(3) 0.2779(2) 0.61422(12) 0.0186(8) Uani 1 1 d .
H14A H 1.1394 0.2442 0.6470 0.028 Uiso 1 1 calc R
H14B H 1.2210 0.3022 0.6067 0.028 Uiso 1 1 calc R
H14C H 1.1105 0.2385 0.5857 0.028 Uiso 1 1 calc R
C15 C 0.7280(3) 0.46231(19) 0.46162(12) 0.0147(7) Uani 1 1 d .
C16 C 0.6791(3) 0.5347(2) 0.43517(14) 0.0227(8) Uani 1 1 d .
H16 H 0.7347 0.5769 0.4196 0.027 Uiso 1 1 calc R
C17 C 0.5484(3) 0.5457(2) 0.43132(16) 0.0323(10) Uani 1 1 d .
H17 H 0.5149 0.5954 0.4130 0.039 Uiso 1 1 calc R
C18 C 0.4666(3) 0.4847(2) 0.45406(15) 0.0243(7) Uani 1 1 d .
H18 H 0.3773 0.4926 0.4513 0.029 Uiso 1 1 calc R
C19 C 0.5150(3) 0.4128(2) 0.48054(11) 0.0202(6) Uani 1 1 d .
H19 H 0.4589 0.3715 0.4966 0.024 Uiso 1 1 calc R
C20 C 0.6457(3) 0.4000(2) 0.48406(11) 0.0163(7) Uani 1 1 d .
H20 H 0.6787 0.3493 0.5016 0.020 Uiso 1 1 calc R
C21 C 0.9266(3) 0.3623(2) 0.41681(12) 0.0153(7) Uani 1 1 d .
C22 C 0.9750(3) 0.2785(2) 0.42906(12) 0.0196(7) Uani 1 1 d .
H22 H 0.9928 0.2639 0.4644 0.024 Uiso 1 1 calc R
C23 C 0.9971(3) 0.2166(2) 0.39008(12) 0.0234(8) Uani 1 1 d .
H23 H 1.0309 0.1598 0.3987 0.028 Uiso 1 1 calc R
C24 C 0.9701(3) 0.2372(2) 0.33863(13) 0.0255(8) Uani 1 1 d .
H24 H 0.9860 0.1949 0.3119 0.031 Uiso 1 1 calc R
C25 C 0.9201(3) 0.3193(2) 0.32613(13) 0.0239(8) Uani 1 1 d .
H25 H 0.9009 0.3330 0.2908 0.029 Uiso 1 1 calc R
C26 C 0.8975(3) 0.3821(2) 0.36492(12) 0.0197(8) Uani 1 1 d .
H26 H 0.8623 0.4383 0.3561 0.024 Uiso 1 1 calc R
C27 C 1.0711(2) 0.57489(17) 0.45003(12) 0.0139(7) Uani 1 1 d .
H27 H 1.1350 0.5257 0.4502 0.017 Uiso 1 1 calc R
C28 C 1.0986(3) 0.6375(2) 0.40434(12) 0.0161(7) Uani 1 1 d .
H28 H 1.0329 0.6855 0.4055 0.019 Uiso 1 1 calc R
C29 C 1.2283(3) 0.6823(2) 0.41381(14) 0.0248(9) Uani 1 1 d .
H29A H 1.2961 0.6369 0.4108 0.030 Uiso 1 1 calc R
H29B H 1.2429 0.7274 0.3863 0.030 Uiso 1 1 calc R
C30 C 1.2382(3) 0.7269(2) 0.46702(14) 0.0303(10) Uani 1 1 d .
H30A H 1.1796 0.7784 0.4681 0.036 Uiso 1 1 calc R
H30B H 1.3257 0.7497 0.4718 0.036 Uiso 1 1 calc R
C31 C 1.2064(3) 0.6640(2) 0.51180(13) 0.0221(8) Uani 1 1 d .
H31 H 1.2708 0.6151 0.5124 0.027 Uiso 1 1 calc R
C32 C 1.0753(3) 0.6231(2) 0.50178(13) 0.0192(8) Uani 1 1 d .
H32A H 1.0546 0.5809 0.5303 0.023 Uiso 1 1 calc R
H32B H 1.0103 0.6708 0.5019 0.023 Uiso 1 1 calc R
C33 C 1.0876(3) 0.5925(2) 0.35048(12) 0.0227(7) Uani 1 1 d .
H33 H 1.0000 0.5673 0.3480 0.027 Uiso 1 1 calc R
C34 C 1.1017(4) 0.6594(3) 0.30618(14) 0.0375(11) Uani 1 1 d .
H34A H 1.0860 0.6297 0.2727 0.056 Uiso 1 1 calc R
H34B H 1.1880 0.6839 0.3064 0.056 Uiso 1 1 calc R
H34C H 1.0402 0.7077 0.3109 0.056 Uiso 1 1 calc R
C35 C 1.1804(4) 0.5153(3) 0.34306(15) 0.0336(10) Uani 1 1 d .
H35A H 1.1639 0.4863 0.3094 0.050 Uiso 1 1 calc R
H35B H 1.1691 0.4722 0.3714 0.050 Uiso 1 1 calc R
H35C H 1.2677 0.5380 0.3436 0.050 Uiso 1 1 calc R
C36 C 1.2108(4) 0.7124(3) 0.56404(14) 0.0362(11) Uani 1 1 d .
H36A H 1.2971 0.7347 0.5702 0.054 Uiso 1 1 calc R
H36B H 1.1871 0.6713 0.5921 0.054 Uiso 1 1 calc R
H36C H 1.1512 0.7625 0.5634 0.054 Uiso 1 1 calc R
C37 C 0.9868(5) 0.6193(3) 0.74881(16) 0.0531(13) Uani 1 1 d .
C38 C 1.1092(5) 0.6404(3) 0.76158(17) 0.0533(13) Uani 1 1 d .
H38 H 1.1486 0.6097 0.7897 0.064 Uiso 1 1 calc R
C39 C 1.1770(5) 0.7038(3) 0.73538(18) 0.0568(14) Uani 1 1 d .
H39 H 1.2625 0.7160 0.7448 0.068 Uiso 1 1 calc R
C40 C 1.1213(5) 0.7492(4) 0.6958(2) 0.0678(18) Uani 1 1 d .
H40 H 1.1661 0.7950 0.6781 0.081 Uiso 1 1 calc R
C41 C 0.9968(5) 0.7277(4) 0.68149(19) 0.0783(19) Uani 1 1 d .
H41 H 0.9578 0.7583 0.6532 0.094 Uiso 1 1 calc R
C42 C 0.9298(5) 0.6630(4) 0.70768(19) 0.0669(18) Uani 1 1 d .
H42 H 0.8455 0.6486 0.6975 0.080 Uiso 1 1 calc R
C43 C 0.9136(6) 0.5502(4) 0.7794(2) 0.077(2) Uani 1 1 d .
H43A H 0.9560 0.4924 0.7761 0.116 Uiso 1 1 calc R
H43B H 0.8271 0.5458 0.7655 0.116 Uiso 1 1 calc R
H43C H 0.9104 0.5676 0.8163 0.116 Uiso 1 1 calc R

loop_
_atom_site_aniso_label
_atom_site_aniso_U_11
_atom_site_aniso_U_22
_atom_site_aniso_U_33
_atom_site_aniso_U_23
_atom_site_aniso_U_13
_atom_site_aniso_U_12
Pd1 0.00813(8) 0.01560(8) 0.01206(8) 0.00137(10) -0.00031(9) 0.00069(9)
Cl1 0.0115(3) 0.0282(4) 0.0218(4) 0.0043(3) 0.0027(3) 0.0028(3)
P1 0.0104(3) 0.0150(4) 0.0125(4) 0.0006(3) -0.0002(3) 0.0001(3)
O1 0.0098(10) 0.0167(10) 0.0178(11) 0.0034(8) -0.0018(8) -0.0041(8)
N1 0.0163(14) 0.0153(12) 0.0181(12) -0.0027(10) -0.0015(10) 0.0015(10)
C1 0.0104(13) 0.0160(14) 0.0135(14) -0.0004(12) -0.0037(11) -0.0043(12)
C2 0.0154(15) 0.0165(15) 0.0134(14) 0.0018(12) -0.0014(12) -0.0027(12)
C2A 0.0144(15) 0.0179(15) 0.0157(15) -0.0053(13) 0.0016(12) -0.0015(12)
C3 0.0176(14) 0.0183(15) 0.0227(15) -0.0012(15) 0.0002(11) 0.0013(14)
C4 0.0147(14) 0.0210(16) 0.0315(17) -0.0040(13) 0.0001(15) 0.0024(13)
C5 0.0204(15) 0.0333(19) 0.0256(15) -0.0090(14) 0.0041(15) 0.0019(15)
C6 0.0246(17) 0.0284(19) 0.0172(16) -0.0015(14) 0.0040(14) -0.0008(15)
C6A 0.0157(15) 0.0191(16) 0.0124(14) -0.0054(12) 0.0002(12) -0.0045(12)
C7 0.0209(15) 0.0220(16) 0.0159(14) 0.0011(14) 0.0000(12) -0.0022(15)
C8 0.0141(13) 0.0158(16) 0.0149(13) -0.0007(12) 0.0022(11) -0.0008(12)
C9 0.0172(15) 0.0174(15) 0.0165(15) 0.0004(13) -0.0008(12) 0.0019(13)
C10 0.0237(17) 0.0157(16) 0.0249(17) -0.0052(14) 0.0007(14) 0.0015(13)
C11 0.0194(15) 0.0214(18) 0.0196(15) -0.0004(13) -0.0076(13) 0.0025(13)
C12 0.040(2) 0.038(2) 0.0207(17) -0.0020(16) -0.0141(15) 0.0025(18)
C13 0.0294(19) 0.0271(19) 0.036(2) 0.0005(17) -0.0120(17) -0.0075(16)
C14 0.0175(15) 0.0215(17) 0.0168(15) 0.0021(13) -0.0057(13) 0.0069(13)
C15 0.0119(13) 0.0182(14) 0.0140(15) 0.0001(13) 0.0007(12) 0.0001(11)
C16 0.0152(15) 0.0189(16) 0.0338(19) 0.0085(14) -0.0013(14) -0.0010(13)
C17 0.0166(18) 0.0265(19) 0.054(2) 0.0134(18) -0.0051(16) 0.0045(14)
C18 0.0104(13) 0.0244(15) 0.0381(17) -0.0010(17) -0.0005(17) 0.0021(12)
C19 0.0152(13) 0.0203(14) 0.0251(14) -0.0024(13) 0.0024(13) -0.0035(16)
C20 0.0160(13) 0.0137(14) 0.0191(14) 0.0011(13) -0.0023(11) -0.0004(13)
C21 0.0096(14) 0.0170(15) 0.0193(15) -0.0023(13) 0.0014(12) -0.0035(12)
C22 0.0187(15) 0.0208(15) 0.0195(14) -0.0009(12) -0.0010(14) -0.0001(14)
C23 0.0146(17) 0.0225(15) 0.0331(17) -0.0084(13) -0.0032(14) 0.0059(14)
C24 0.0208(17) 0.0302(18) 0.0256(16) -0.0096(14) 0.0085(15) -0.0041(15)
C25 0.0252(18) 0.0311(19) 0.0154(15) -0.0007(15) 0.0013(14) -0.0097(15)
C26 0.0182(15) 0.0206(17) 0.0204(15) -0.0007(13) -0.0034(13) 0.0013(13)
C27 0.0094(12) 0.0122(14) 0.0199(15) -0.0032(12) -0.0011(12) -0.0010(10)
C28 0.0102(13) 0.0178(15) 0.0203(15) 0.0030(13) 0.0032(12) 0.0001(12)
C29 0.0213(17) 0.0262(18) 0.0271(18) 0.0070(15) -0.0037(15) -0.0080(15)
C30 0.0283(18) 0.0232(18) 0.039(2) 0.0039(16) -0.0112(16) -0.0123(14)
C31 0.0200(17) 0.0197(17) 0.0266(18) 0.0021(14) -0.0098(14) -0.0029(14)
C32 0.0168(15) 0.0182(16) 0.0224(16) -0.0011(13) -0.0028(13) 0.0001(13)
C33 0.0213(15) 0.0222(15) 0.0245(15) 0.0033(17) 0.0073(13) -0.0014(17)
C34 0.056(3) 0.036(2) 0.0209(18) 0.0032(17) 0.0064(19) -0.004(2)
C35 0.038(2) 0.033(2) 0.030(2) -0.0107(17) 0.0094(18) 0.0057(18)
C36 0.050(2) 0.0247(19) 0.034(2) -0.0022(17) -0.0183(18) -0.0097(18)
C37 0.054(3) 0.064(3) 0.041(2) -0.019(2) 0.000(2) 0.024(3)
C38 0.069(3) 0.051(3) 0.039(2) -0.023(2) -0.023(2) 0.042(2)
C39 0.048(3) 0.070(3) 0.052(3) -0.034(2) -0.012(2) 0.032(2)
C40 0.065(3) 0.092(4) 0.047(3) -0.010(3) 0.010(3) 0.018(3)
C41 0.053(3) 0.129(5) 0.053(3) 0.021(3) -0.014(3) 0.025(4)
C42 0.049(3) 0.110(5) 0.042(3) -0.004(3) -0.008(2) 0.018(3)
C43 0.094(4) 0.070(4) 0.068(4) -0.027(3) 0.002(3) 0.016(3)

loop_
_atom_type_symbol
_atom_type_description
_atom_type_scat_dispersion_real
_atom_type_scat_dispersion_imag
_atom_type_scat_source
C C 0.0033 0.0016 'International Tables Vol C Tables 4.2.6.8 and 6.1.1.4'
H H 0.0000 0.0000 'International Tables Vol C Tables 4.2.6.8 and 6.1.1.4'
N N 0.0061 0.0033 'International Tables Vol C Tables 4.2.6.8 and 6.1.1.4'
O O 0.0106 0.0060 'International Tables Vol C Tables 4.2.6.8 and 6.1.1.4'
P P 0.1023 0.0942 'International Tables Vol C Tables 4.2.6.8 and 6.1.1.4'
Cl Cl 0.1484 0.1585 'International Tables Vol C Tables 4.2.6.8 and 6.1.1.4'
Pd Pd -0.9988 1.0072 'International Tables Vol C Tables 4.2.6.8 and 6.1.1.4'

loop_
_geom_angle_atom_site_label_1
_geom_angle_atom_site_label_2
_geom_angle_atom_site_label_3
_geom_angle
C1 Pd1 N1 80.89(11)
C1 Pd1 P1 96.28(9)
N1 Pd1 P1 170.74(7)
C1 Pd1 Cl1 171.35(9)
N1 Pd1 Cl1 93.60(7)
P1 Pd1 Cl1 90.18(3)
O1 P1 C15 97.90(12)
O1 P1 C21 104.56(13)
C15 P1 C21 101.40(14)
O1 P1 Pd1 117.36(8)
C15 P1 Pd1 120.28(10)
C21 P1 Pd1 112.79(11)
C27 O1 P1 123.10(18)
C14 N1 C9 110.2(2)
C14 N1 C11 110.0(2)
C9 N1 C11 109.6(2)
C14 N1 Pd1 113.65(19)
C9 N1 Pd1 101.90(17)
C11 N1 Pd1 111.19(18)
C2 C1 C8 116.8(3)
C2 C1 Pd1 131.0(2)
C8 C1 Pd1 111.7(2)
C1 C2 C2A 123.2(3)
C1 C2 H2 118.4
C2A C2 H2 118.4
C3 C2A C2 123.1(3)
C3 C2A C6A 118.2(3)
C2 C2A C6A 118.7(3)
C4 C3 C2A 121.3(3)
C4 C3 H3 119.3
C2A C3 H3 119.3
C3 C4 C5 120.1(3)
C3 C4 H4 119.9
C5 C4 H4 119.9
C6 C5 C4 120.0(3)
C6 C5 H5 120.0
C4 C5 H5 120.0
C5 C6 C6A 121.5(3)
C5 C6 H6 119.3
C6A C6 H6 119.3
C6 C6A C7 122.9(3)
C6 C6A C2A 118.9(3)
C7 C6A C2A 118.2(3)
C8 C7 C6A 120.8(3)
C8 C7 H7 119.6
C6A C7 H7 119.6
C7 C8 C1 122.2(3)
C7 C8 C9 121.9(3)
C1 C8 C9 115.8(3)
N1 C9 C8 106.0(2)
N1 C9 C10 113.0(3)
C8 C9 C10 109.6(3)
N1 C9 H9 109.4
C8 C9 H9 109.4
C10 C9 H9 109.4
C9 C10 H10A 109.5
C9 C10 H10B 109.5
H10A C10 H10B 109.5
C9 C10 H10C 109.5
H10A C10 H10C 109.5
H10B C10 H10C 109.5
N1 C11 C13 112.2(3)
N1 C11 C12 114.2(3)
C13 C11 C12 109.6(3)
N1 C11 H11 106.8
C13 C11 H11 106.8
C12 C11 H11 106.8
C11 C12 H12A 109.5
C11 C12 H12B 109.5
H12A C12 H12B 109.5
C11 C12 H12C 109.5
H12A C12 H12C 109.5
H12B C12 H12C 109.5
C11 C13 H13A 109.5
C11 C13 H13B 109.5
H13A C13 H13B 109.5
C11 C13 H13C 109.5
H13A C13 H13C 109.5
H13B C13 H13C 109.5
N1 C14 H14A 109.5
N1 C14 H14B 109.5
H14A C14 H14B 109.5
N1 C14 H14C 109.5
H14A C14 H14C 109.5
H14B C14 H14C 109.5
C16 C15 C20 119.8(3)
C16 C15 P1 121.4(2)
C20 C15 P1 118.7(2)
C15 C16 C17 119.8(3)
C15 C16 H16 120.1
C17 C16 H16 120.1
C18 C17 C16 120.5(3)
C18 C17 H17 119.8
C16 C17 H17 119.8
C19 C18 C17 119.8(3)
C19 C18 H18 120.1
C17 C18 H18 120.1
C18 C19 C20 120.5(3)
C18 C19 H19 119.7
C20 C19 H19 119.7
C19 C20 C15 119.5(3)
C19 C20 H20 120.2
C15 C20 H20 120.2
C22 C21 C26 119.1(3)
C22 C21 P1 121.0(2)
C26 C21 P1 119.8(2)
C23 C22 C21 120.5(3)
C23 C22 H22 119.8
C21 C22 H22 119.8
C24 C23 C22 120.0(3)
C24 C23 H23 120.0
C22 C23 H23 120.0
C25 C24 C23 120.0(3)
C25 C24 H24 120.0
C23 C24 H24 120.0
C24 C25 C26 120.5(3)
C24 C25 H25 119.8
C26 C25 H25 119.8
C25 C26 C21 119.8(3)
C25 C26 H26 120.1
C21 C26 H26 120.1
O1 C27 C32 109.5(2)
O1 C27 C28 107.5(2)
C32 C27 C28 111.7(2)
O1 C27 H27 109.4
C32 C27 H27 109.4
C28 C27 H27 109.4
C27 C28 C33 113.6(3)
C27 C28 C29 108.4(3)
C33 C28 C29 113.5(3)
C27 C28 H28 107.0
C33 C28 H28 107.0
C29 C28 H28 107.0
C30 C29 C28 113.2(3)
C30 C29 H29A 108.9
C28 C29 H29A 108.9
C30 C29 H29B 108.9
C28 C29 H29B 108.9
H29A C29 H29B 107.8
C29 C30 C31 112.6(3)
C29 C30 H30A 109.1
C31 C30 H30A 109.1
C29 C30 H30B 109.1
C31 C30 H30B 109.1
H30A C30 H30B 107.8
C36 C31 C30 110.9(3)
C36 C31 C32 111.5(3)
C30 C31 C32 108.7(3)
C36 C31 H31 108.6
C30 C31 H31 108.6
C32 C31 H31 108.6
C27 C32 C31 111.4(3)
C27 C32 H32A 109.3
C31 C32 H32A 109.3
C27 C32 H32B 109.3
C31 C32 H32B 109.3
H32A C32 H32B 108.0
C34 C33 C35 110.3(3)
C34 C33 C28 111.7(3)
C35 C33 C28 113.4(3)
C34 C33 H33 107.1
C35 C33 H33 107.1
C28 C33 H33 107.1
C33 C34 H34A 109.5
C33 C34 H34B 109.5
H34A C34 H34B 109.5
C33 C34 H34C 109.5
H34A C34 H34C 109.5
H34B C34 H34C 109.5
C33 C35 H35A 109.5
C33 C35 H35B 109.5
H35A C35 H35B 109.5
C33 C35 H35C 109.5
H35A C35 H35C 109.5
H35B C35 H35C 109.5
C31 C36 H36A 109.5
C31 C36 H36B 109.5
H36A C36 H36B 109.5
C31 C36 H36C 109.5
H36A C36 H36C 109.5
H36B C36 H36C 109.5
C38 C37 C42 118.9(5)
C38 C37 C43 121.1(4)
C42 C37 C43 120.0(5)
C37 C38 C39 122.5(4)
C37 C38 H38 118.8
C39 C38 H38 118.8
C40 C39 C38 119.4(5)
C40 C39 H39 120.3
C38 C39 H39 120.3
C39 C40 C41 119.1(6)
C39 C40 H40 120.5
C41 C40 H40 120.5
C42 C41 C40 121.0(5)
C42 C41 H41 119.5
C40 C41 H41 119.5
C41 C42 C37 119.1(5)
C41 C42 H42 120.5
C37 C42 H42 120.5
C37 C43 H43A 109.5
C37 C43 H43B 109.5
H43A C43 H43B 109.5
C37 C43 H43C 109.5
H43A C43 H43C 109.5
H43B C43 H43C 109.5

loop_
_geom_bond_atom_site_label_1
_geom_bond_atom_site_label_2
_geom_bond_distance
Pd1 C1 2.013(3)
Pd1 N1 2.178(3)
Pd1 P1 2.2363(8)
Pd1 Cl1 2.4076(8)
P1 O1 1.614(2)
P1 C15 1.821(3)
P1 C21 1.822(3)
O1 C27 1.461(3)
N1 C14 1.482(4)
N1 C9 1.497(4)
N1 C11 1.514(4)
C1 C2 1.370(4)
C1 C8 1.429(4)
C2 C2A 1.419(4)
C2 H2 0.9500
C2A C3 1.418(4)
C2A C6A 1.422(4)
C3 C4 1.368(4)
C3 H3 0.9500
C4 C5 1.411(4)
C4 H4 0.9500
C5 C6 1.357(5)
C5 H5 0.9500
C6 C6A 1.417(4)
C6 H6 0.9500
C6A C7 1.421(5)
C7 C8 1.365(4)
C7 H7 0.9500
C8 C9 1.504(4)
C9 C10 1.529(4)
C9 H9 1.0000
C10 H10A 0.9800
C10 H10B 0.9800
C10 H10C 0.9800
C11 C13 1.518(5)
C11 C12 1.531(4)
C11 H11 1.0000
C12 H12A 0.9800
C12 H12B 0.9800
C12 H12C 0.9800
C13 H13A 0.9800
C13 H13B 0.9800
C13 H13C 0.9800
C14 H14A 0.9800
C14 H14B 0.9800
C14 H14C 0.9800
C15 C16 1.381(4)
C15 C20 1.399(4)
C16 C17 1.389(5)
C16 H16 0.9500
C17 C18 1.386(5)
C17 H17 0.9500
C18 C19 1.373(4)
C18 H18 0.9500
C19 C20 1.392(4)
C19 H19 0.9500
C20 H20 0.9500
C21 C22 1.393(4)
C21 C26 1.394(4)
C22 C23 1.384(4)
C22 H22 0.9500
C23 C24 1.382(5)
C23 H23 0.9500
C24 C25 1.378(5)
C24 H24 0.9500
C25 C26 1.390(5)
C25 H25 0.9500
C26 H26 0.9500
C27 C32 1.510(4)
C27 C28 1.528(4)
C27 H27 1.0000
C28 C33 1.539(4)
C28 C29 1.542(5)
C28 H28 1.0000
C29 C30 1.521(5)
C29 H29A 0.9900
C29 H29B 0.9900
C30 C31 1.523(5)
C30 H30A 0.9900
C30 H30B 0.9900
C31 C36 1.523(5)
C31 C32 1.532(4)
C31 H31 1.0000
C32 H32A 0.9900
C32 H32B 0.9900
C33 C34 1.522(5)
C33 C35 1.528(5)
C33 H33 1.0000
C34 H34A 0.9800
C34 H34B 0.9800
C34 H34C 0.9800
C35 H35A 0.9800
C35 H35B 0.9800
C35 H35C 0.9800
C36 H36A 0.9800
C36 H36B 0.9800
C36 H36C 0.9800
C37 C38 1.366(7)
C37 C42 1.378(7)
C37 C43 1.511(7)
C38 C39 1.367(7)
C38 H38 0.9500
C39 C40 1.354(7)
C39 H39 0.9500
C40 C41 1.399(8)
C40 H40 0.9500
C41 C42 1.376(8)
C41 H41 0.9500
C42 H42 0.9500
C43 H43A 0.9800
C43 H43B 0.9800
C43 H43C 0.9800

loop_
_geom_torsion_atom_site_label_1
_geom_torsion_atom_site_label_2
_geom_torsion_atom_site_label_3
_geom_torsion_atom_site_label_4
_geom_torsion
C1 Pd1 P1 O1 101.92(12)
Cl1 Pd1 P1 O1 -72.30(9)
C1 Pd1 P1 C15 -16.85(14)
Cl1 Pd1 P1 C15 168.92(12)
C1 Pd1 P1 C21 -136.43(14)
Cl1 Pd1 P1 C21 49.34(11)
C15 P1 O1 C27 160.6(2)
C21 P1 O1 C27 -95.3(2)
Pd1 P1 O1 C27 30.5(2)
C1 Pd1 N1 C14 156.0(2)
Cl1 Pd1 N1 C14 -30.7(2)
C1 Pd1 N1 C9 37.49(18)
Cl1 Pd1 N1 C9 -149.22(17)
C1 Pd1 N1 C11 -79.2(2)
Cl1 Pd1 N1 C11 94.11(19)
N1 Pd1 C1 C2 155.1(3)
P1 Pd1 C1 C2 -33.8(3)
N1 Pd1 C1 C8 -16.7(2)
P1 Pd1 C1 C8 154.4(2)
C8 C1 C2 C2A -0.7(5)
Pd1 C1 C2 C2A -172.2(2)
C1 C2 C2A C3 -175.7(3)
C1 C2 C2A C6A 2.9(5)
C2 C2A C3 C4 -179.6(3)
C6A C2A C3 C4 1.7(5)
C2A C3 C4 C5 0.4(5)
C3 C4 C5 C6 -1.1(5)
C4 C5 C6 C6A -0.3(5)
C5 C6 C6A C7 -176.7(3)
C5 C6 C6A C2A 2.4(5)
C3 C2A C6A C6 -3.0(5)
C2 C2A C6A C6 178.2(3)
C3 C2A C6A C7 176.1(3)
C2 C2A C6A C7 -2.6(4)
C6 C6A C7 C8 179.3(3)
C2A C6A C7 C8 0.2(5)
C6A C7 C8 C1 2.1(5)
C6A C7 C8 C9 -178.1(3)
C2 C1 C8 C7 -1.9(4)
Pd1 C1 C8 C7 171.2(2)
C2 C1 C8 C9 178.4(3)
Pd1 C1 C8 C9 -8.5(3)
C14 N1 C9 C8 -170.7(2)
C11 N1 C9 C8 68.1(3)
Pd1 N1 C9 C8 -49.7(2)
C14 N1 C9 C10 -50.6(3)
C11 N1 C9 C10 -171.8(3)
Pd1 N1 C9 C10 70.4(3)
C7 C8 C9 N1 -138.2(3)
C1 C8 C9 N1 41.5(3)
C7 C8 C9 C10 99.6(3)
C1 C8 C9 C10 -80.7(3)
C14 N1 C11 C13 73.7(3)
C9 N1 C11 C13 -164.9(3)
Pd1 N1 C11 C13 -53.1(3)
C14 N1 C11 C12 -51.7(4)
C9 N1 C11 C12 69.6(3)
Pd1 N1 C11 C12 -178.5(2)
O1 P1 C15 C16 6.6(3)
C21 P1 C15 C16 -100.0(3)
Pd1 P1 C15 C16 134.8(2)
O1 P1 C15 C20 -174.0(2)
C21 P1 C15 C20 79.4(3)
Pd1 P1 C15 C20 -45.8(3)
C20 C15 C16 C17 0.5(5)
P1 C15 C16 C17 179.9(3)
C15 C16 C17 C18 0.3(6)
C16 C17 C18 C19 -0.1(6)
C17 C18 C19 C20 -1.0(5)
C18 C19 C20 C15 1.8(5)
C16 C15 C20 C19 -1.5(5)
P1 C15 C20 C19 179.1(2)
O1 P1 C21 C22 139.7(3)
C15 P1 C21 C22 -118.9(3)
Pd1 P1 C21 C22 11.1(3)
O1 P1 C21 C26 -41.4(3)
C15 P1 C21 C26 60.0(3)
Pd1 P1 C21 C26 -170.0(2)
C26 C21 C22 C23 1.8(5)
P1 C21 C22 C23 -179.3(3)
C21 C22 C23 C24 -0.6(5)
C22 C23 C24 C25 -0.6(5)
C23 C24 C25 C26 0.6(5)
C24 C25 C26 C21 0.5(5)
C22 C21 C26 C25 -1.7(5)
P1 C21 C26 C25 179.4(3)
P1 O1 C27 C32 -81.7(3)
P1 O1 C27 C28 156.84(19)
O1 C27 C28 C33 -56.5(3)
C32 C27 C28 C33 -176.6(2)
O1 C27 C28 C29 176.3(2)
C32 C27 C28 C29 56.2(3)
C27 C28 C29 C30 -53.0(4)
C33 C28 C29 C30 179.8(3)
C28 C29 C30 C31 53.9(4)
C29 C30 C31 C36 -177.1(3)
C29 C30 C31 C32 -54.2(4)
O1 C27 C32 C31 -179.6(2)
C28 C27 C32 C31 -60.7(3)
C36 C31 C32 C27 -179.9(3)
C30 C31 C32 C27 57.6(4)
C27 C28 C33 C34 173.9(3)
C29 C28 C33 C34 -61.6(4)
C27 C28 C33 C35 -60.8(4)
C29 C28 C33 C35 63.7(4)
C42 C37 C38 C39 0.6(7)
C43 C37 C38 C39 -178.6(4)
C37 C38 C39 C40 1.3(7)
C38 C39 C40 C41 -2.3(8)
C39 C40 C41 C42 1.5(8)
C40 C41 C42 C37 0.4(8)
C38 C37 C42 C41 -1.4(7)
C43 C37 C42 C41 177.9(5)
